data_1516484
loop_
_publ_author_name
'Darcos, Vincent'
'Griffith, Kirsten'
'Sallenave, Xavier'
'Desvergne, Jean-Pierre'
'Guyard-Duhayon, Carine'
'Hasenknopf, Bernold'
'Bassani, Dario M.'

_publ_section_title
;
 Supramolecular control of [2 + 2] photodimerization via hydrogen bonding
;
_journal_issue 11
_journal_name_full 'Photochemical &amp; Photobiological Sciences'
_journal_page_first 1152
_journal_page_last 1161
_journal_paper_doi 10.1039/b307525g
_journal_volume 2
_journal_year 2003
_chemical_compound_source ?
_chemical_formula_moiety ' (C8 H12 N2 O3) (C26 H30 N5 O3) (H4 O2)'
_chemical_formula_sum 'C34 H46 N7 O8'
_chemical_formula_weight 680.78
_chemical_name_systematic ?
_space_group_IT_number 2
_symmetry_cell_setting triclinic
_symmetry_space_group_name_Hall '-P 1'
_symmetry_space_group_name_H-M 'P -1'
_atom_sites_solution_hydrogens geom
_atom_sites_solution_primary direct
_audit_creation_date 03-23-06
_cell_angle_alpha 73.76(4)
_cell_angle_beta 74.41(6)
_cell_angle_gamma 82.10(2)
_cell_formula_units_Z 2
_cell_length_a 11.154(4)
_cell_length_b 12.559(2)
_cell_length_c 14.720(13)
_cell_measurement_reflns_used 25
_cell_measurement_temperature 295
_cell_measurement_theta_max 12.19
_cell_measurement_theta_min 11.94
_cell_volume 1902.6(19)
_computing_cell_refinement 'USER DEFINED 6'
_computing_data_collection 'DATA COLLECTION'
_computing_data_reduction 'USER DEFINED 5'
_computing_molecular_graphics 'CAMERON (Watkin et al 1996)'
_computing_publication_material 'CRYSTALS (Watkin et al 2001)'
_computing_structure_refinement 'CRYSTALS (Watkin et al 2001)'
_computing_structure_solution 'USER DEFINED STRUCTURE SOLUTION'
_diffrn_ambient_temperature 295
_diffrn_measured_fraction_theta_full 1.000
_diffrn_measured_fraction_theta_max 1.000
_diffrn_measurement_device_type 'Enraf-nonius Cad-4'
_diffrn_measurement_method \w/2\q
_diffrn_radiation_monochromator graphite
_diffrn_radiation_type 'Mo K\a'
_diffrn_radiation_wavelength 0.71073
_diffrn_reflns_av_R_equivalents 0.03
_diffrn_reflns_limit_h_max 13
_diffrn_reflns_limit_h_min 0
_diffrn_reflns_limit_k_max 14
_diffrn_reflns_limit_k_min -14
_diffrn_reflns_limit_l_max 17
_diffrn_reflns_limit_l_min -16
_diffrn_reflns_number 7056
_diffrn_reflns_theta_full 24.972
_diffrn_reflns_theta_max 24.972
_diffrn_reflns_theta_min 1.485
_diffrn_standards_decay_% 19.81
_diffrn_standards_interval_time 3600
_diffrn_standards_number 2
_exptl_absorpt_coefficient_mu 0.086
_exptl_absorpt_correction_T_max 0.99
_exptl_absorpt_correction_T_min 0.80
_exptl_absorpt_correction_type refdelf
_exptl_absorpt_process_details 'DIFABS (Walker & Stuart, 1983)'
_exptl_crystal_colour colourless
_exptl_crystal_density_diffrn 1.19
_exptl_crystal_description block
_exptl_crystal_F_000 712.000
_exptl_crystal_size_max 0.45
_exptl_crystal_size_mid 0.40
_exptl_crystal_size_min 0.25
_refine_diff_density_max 1.86
_refine_diff_density_min -0.35
_refine_ls_extinction_coef 141.5
_refine_ls_extinction_method 'Larson 1970 Crystallographic Computing eq 22'
_refine_ls_goodness_of_fit_ref 0.9413
_refine_ls_hydrogen_treatment refU
_refine_ls_matrix_type full
_refine_ls_number_parameters 461
_refine_ls_number_reflns 2689
_refine_ls_R_factor_all 0.2604
_refine_ls_R_factor_gt 0.1391
_refine_ls_shift/su_max 0.001042
_refine_ls_structure_factor_coef F
_refine_ls_weighting_details
;
Method = Prince modified Chebychev polynomial, (Watkin, 1994)
W = [weight] * [1-(deltaF/6*sigmaF)^2]^2

4.08 3.33 2.42
;
_refine_ls_weighting_scheme calc
_refine_ls_wR_factor_all 0.2282
_refine_ls_wR_factor_gt 0.1461
_refine_ls_wR_factor_ref 0.1461
_reflns_limit_h_max 13
_reflns_limit_h_min -12
_reflns_limit_k_max 14
_reflns_limit_k_min -14
_reflns_limit_l_max 17
_reflns_limit_l_min 0
_reflns_number_gt 2689
_reflns_number_total 6679
_reflns_threshold_expression I>1.80u(I)
_cod_data_source_file b307525g.txt
_cod_data_source_block CRYSTALS_cif
_cod_depositor_comments
;
The following automatic conversions were performed:

'_symmetry_cell_setting' value 'Triclinic' changed to 'triclinic'
according to
/usr/data/users/saulius/automatic-downloads/retrospective/RSC/lib/dictionaries/cif_core.dic
dictionary named 'cif_core.dic' version 2.4.2 from 2011-04-26.

Automatic conversion script
Id: cif_fix_values 2281 2013-09-26 08:29:07Z andrius 
;
_cod_original_cell_volume 1903(2)
_cod_original_sg_symbol_H-M 'P -1 '
_cod_original_formula_sum ' C34 H46 N7 O8 '
_cod_database_code 1516484

loop_
_symmetry_equiv_pos_as_xyz
x,y,z
-x,-y,-z

loop_
_atom_site_label
_atom_site_type_symbol
_atom_site_fract_x
_atom_site_fract_y
_atom_site_fract_z
_atom_site_U_iso_or_equiv
_atom_site_occupancy
_atom_site_adp_type
C1 C -0.3869(13) 0.0701(11) 1.1993(12) 0.1056 1.0000 Uani
C2 C -0.2447(12) 0.190(1) 1.1956(11) 0.0771 1.0000 Uani
C3 C -0.1365(11) 0.2486(9) 1.1387(8) 0.0707 1.0000 Uani
C4 C -0.0829(11) 0.3124(9) 1.1704(8) 0.0690 1.0000 Uani
C5 C 0.030(1) 0.3717(8) 1.1187(8) 0.0613 1.0000 Uani
C6 C 0.0767(11) 0.433(1) 1.1636(8) 0.0725 1.0000 Uani
C7 C 0.180(1) 0.4906(9) 1.1199(7) 0.0672 1.0000 Uani
C8 C 0.2402(9) 0.4919(7) 1.0247(7) 0.0484 1.0000 Uani
C9 C 0.1938(9) 0.4324(8) 0.9782(7) 0.0593 1.0000 Uani
C10 C 0.0901(11) 0.3729(9) 1.0270(8) 0.0648 1.0000 Uani
C11 C 0.4095(9) 0.6206(8) 0.9907(7) 0.0454 1.0000 Uani
C12 C 0.4469(9) 0.7028(8) 1.0934(6) 0.0488 1.0000 Uani
C13 C 0.481(1) 0.7953(8) 1.2052(7) 0.0579 1.0000 Uani
C14 C 0.3947(13) 0.8188(12) 1.2960(9) 0.0966 1.0000 Uani
C15 C 0.6087(12) 0.752(1) 1.2168(9) 0.0798 1.0000 Uani
C16 C 0.5576(8) 0.7397(7) 0.9414(6) 0.0435 1.0000 Uani
C17 C 0.7230(8) 0.8760(7) 0.8630(6) 0.0454 1.0000 Uani
C18 C 0.7041(11) 0.938(1) 0.9316(8) 0.0762 1.0000 Uani
C19 C 0.7818(12) 1.0209(9) 0.9149(8) 0.0751 1.0000 Uani
C20 C 0.881(1) 1.0449(8) 0.8355(7) 0.0567 1.0000 Uani
C21 C 0.8956(11) 0.984(1) 0.7697(8) 0.0739 1.0000 Uani
C22 C 0.820(1) 0.9004(9) 0.7828(8) 0.0672 1.0000 Uani
C23 C 0.9643(11) 1.136(1) 0.8193(9) 0.0710 1.0000 Uani
C24 C 0.938(3) 1.234(2) 0.727(2) 0.0931 0.5000 Uani
C25 C 0.943(3) 1.187(3) 0.905(2) 0.0839 0.5000 Uani
C26 C 1.095(3) 1.099(3) 0.793(3) 0.0838 0.5000 Uani
C27 C 1.071(4) 1.151(3) 0.734(3) 0.1159 0.5000 Uani
C28 C 0.901(3) 1.228(3) 0.846(3) 0.1039 0.5000 Uani
C29 C 1.049(3) 1.098(3) 0.900(2) 0.0979 0.5000 Uani
C101 C 0.6042(11) 0.5967(9) 0.5369(7) 0.0653 1.0000 Uani
C102 C 0.4835(11) 0.5661(8) 0.7053(7) 0.0563 1.0000 Uani
C103 C 0.659(1) 0.6809(9) 0.6579(7) 0.0579 1.0000 Uani
C104 C 0.690(1) 0.6653(9) 0.5549(7) 0.0595 1.0000 Uani
C105 C 0.6873(17) 0.7811(12) 0.4851(8) 0.0978 1.0000 Uani
C106 C 0.564(2) 0.8482(15) 0.4989(14) 0.1402 1.0000 Uani
C107 C 0.8225(12) 0.6068(13) 0.537(1) 0.0912 1.0000 Uani
C108 C 0.8366(16) 0.4971(17) 0.6022(13) 0.1278 1.0000 Uani
N1 N 0.3457(7) 0.5508(6) 0.9686(5) 0.0485 1.0000 Uani
N2 N 0.4986(7) 0.6682(6) 0.9195(5) 0.0459 1.0000 Uani
N3 N 0.3841(7) 0.6292(6) 1.0809(5) 0.0490 1.0000 Uani
N4 N 0.5371(7) 0.7601(6) 1.0271(5) 0.0506 1.0000 Uani
N5 N 0.6508(7) 0.7907(6) 0.8677(5) 0.0501 1.0000 Uani
N101 N 0.5066(9) 0.5559(7) 0.6129(6) 0.0652 1.0000 Uani
N102 N 0.5593(8) 0.6303(7) 0.7232(5) 0.0572 1.0000 Uani
O1 O -0.2840(8) 0.1343(7) 1.1481(7) 0.0909 1.0000 Uani
O2 O -0.298(1) 0.1936(9) 1.2786(8) 0.1198 1.0000 Uani
O3 O 0.4224(6) 0.7112(6) 1.1836(4) 0.0618 1.0000 Uani
O101 O 0.6180(8) 0.5796(7) 0.4588(5) 0.0884 1.0000 Uani
O102 O 0.3922(7) 0.5292(6) 0.7675(5) 0.0713 1.0000 Uani
O103 O 0.7177(7) 0.7377(7) 0.6804(5) 0.0751 1.0000 Uani
O200 O 0.8302(15) 0.2971(13) 0.4544(11) 0.182(6) 1.0000 Uiso
O300 O 0.1913(14) 0.9591(12) 0.4836(11) 0.177(5) 1.0000 Uiso
H11 H -0.4101 0.0314 1.1557 0.170(12) 1.0000 Uiso
H12 H -0.3685 0.0132 1.2575 0.170(12) 1.0000 Uiso
H13 H -0.4624 0.1196 1.2227 0.170(12) 1.0000 Uiso
H31 H -0.1005 0.2395 1.0699 0.170(12) 1.0000 Uiso
H41 H -0.1244 0.3222 1.2377 0.170(12) 1.0000 Uiso
H61 H 0.0308 0.4373 1.2317 0.170(12) 1.0000 Uiso
H71 H 0.2131 0.5325 1.1565 0.170(12) 1.0000 Uiso
H91 H 0.2367 0.4319 0.9087 0.170(12) 1.0000 Uiso
H101 H 0.0601 0.3265 0.9920 0.170(12) 1.0000 Uiso
H131 H 0.4938 0.8659 1.1513 0.170(12) 1.0000 Uiso
H141 H 0.3109 0.8474 1.2845 0.170(12) 1.0000 Uiso
H142 H 0.4297 0.8751 1.3171 0.170(12) 1.0000 Uiso
H143 H 0.3860 0.7482 1.3503 0.170(12) 1.0000 Uiso
H150 H 0.6501 0.8098 1.2306 0.170(12) 1.0000 Uiso
H151 H 0.6037 0.6836 1.2716 0.170(12) 1.0000 Uiso
H152 H 0.6605 0.7336 1.1549 0.170(12) 1.0000 Uiso
H181 H 0.6344 0.9213 0.9925 0.170(12) 1.0000 Uiso
H191 H 0.7655 1.0662 0.9645 0.170(12) 1.0000 Uiso
H211 H 0.9662 1.0002 0.7092 0.170(12) 1.0000 Uiso
H221 H 0.8374 0.8557 0.7328 0.170(12) 1.0000 Uiso
H240 H 0.9891 1.2980 0.7141 0.170(12) 0.5000 Uiso
H241 H 0.8457 1.2625 0.7418 0.170(12) 0.5000 Uiso
H242 H 0.9548 1.2056 0.6677 0.170(12) 0.5000 Uiso
H250 H 1.0007 1.2481 0.8882 0.170(12) 0.5000 Uiso
H251 H 0.9579 1.1295 0.9636 0.170(12) 0.5000 Uiso
H252 H 0.8543 1.2201 0.9204 0.170(12) 0.5000 Uiso
H260 H 1.1509 1.1597 0.7806 0.170(12) 0.5000 Uiso
H261 H 1.1175 1.0337 0.8441 0.170(12) 0.5000 Uiso
H262 H 1.1135 1.0734 0.7294 0.170(12) 0.5000 Uiso
H270 H 1.1198 1.2151 0.7295 0.170(12) 0.5000 Uiso
H271 H 1.1292 1.0822 0.7368 0.170(12) 0.5000 Uiso
H272 H 1.0421 1.1677 0.6713 0.170(12) 0.5000 Uiso
H280 H 0.9578 1.2873 0.8330 0.170(12) 0.5000 Uiso
H281 H 0.8550 1.2087 0.9160 0.170(12) 0.5000 Uiso
H282 H 0.8357 1.2585 0.8055 0.170(12) 0.5000 Uiso
H290 H 1.1063 1.1578 0.8914 0.170(12) 0.5000 Uiso
H291 H 0.9954 1.0831 0.9684 0.170(12) 0.5000 Uiso
H292 H 1.1030 1.0280 0.8920 0.170(12) 0.5000 Uiso
H1051 H 0.7523 0.8245 0.4928 0.170(12) 1.0000 Uiso
H1052 H 0.7129 0.7724 0.4158 0.170(12) 1.0000 Uiso
H1061 H 0.5668 0.9243 0.4502 0.170(12) 1.0000 Uiso
H1062 H 0.5348 0.8611 0.5662 0.170(12) 1.0000 Uiso
H1063 H 0.4953 0.8091 0.4893 0.170(12) 1.0000 Uiso
H1071 H 0.8822 0.6562 0.5451 0.170(12) 1.0000 Uiso
H1072 H 0.8488 0.6010 0.4674 0.170(12) 1.0000 Uiso
H1081 H 0.9234 0.4621 0.5878 0.170(12) 1.0000 Uiso
H1082 H 0.8118 0.4997 0.6727 0.170(12) 1.0000 Uiso
H1083 H 0.7784 0.4446 0.5951 0.170(12) 1.0000 Uiso
H1021 H 0.5392 0.6413 0.7912 0.170(12) 1.0000 Uiso
H1011 H 0.4459 0.5136 0.5988 0.170(12) 1.0000 Uiso

loop_
_atom_site_aniso_label
_atom_site_aniso_U_11
_atom_site_aniso_U_22
_atom_site_aniso_U_33
_atom_site_aniso_U_23
_atom_site_aniso_U_13
_atom_site_aniso_U_12
C1 0.084(9) 0.079(9) 0.147(13) 0.008(8) -0.042(9) -0.032(8)
C2 0.062(8) 0.067(8) 0.10(1) -0.010(8) -0.029(8) -0.011(7)
C3 0.062(7) 0.064(7) 0.080(8) -0.006(6) -0.018(6) -0.011(6)
C4 0.068(7) 0.065(7) 0.072(7) -0.006(6) -0.022(6) -0.012(6)
C5 0.056(7) 0.059(7) 0.065(7) -0.006(5) -0.012(5) -0.016(6)
C6 0.076(8) 0.086(8) 0.055(6) -0.006(6) -0.012(6) -0.036(7)
C7 0.061(7) 0.079(8) 0.061(7) -0.011(6) -0.007(5) -0.037(6)
C8 0.060(6) 0.038(5) 0.049(5) -0.006(4) -0.024(5) 0.000(5)
C9 0.057(7) 0.056(6) 0.069(6) -0.007(5) -0.025(5) -0.019(6)
C10 0.070(7) 0.055(7) 0.073(7) -0.012(6) -0.025(6) -0.010(6)
C11 0.044(5) 0.048(6) 0.045(5) -0.008(4) -0.015(5) -0.005(5)
C12 0.051(6) 0.051(6) 0.042(5) -0.005(4) -0.012(5) -0.008(5)
C13 0.061(7) 0.062(7) 0.058(6) -0.018(5) -0.018(5) -0.012(6)
C14 0.10(1) 0.131(11) 0.074(8) -0.057(8) 0.003(7) -0.035(9)
C15 0.087(9) 0.079(8) 0.082(8) -0.015(6) -0.037(7) -0.012(7)
C16 0.047(5) 0.042(5) 0.039(5) -0.002(4) -0.016(4) -0.000(5)
C17 0.047(5) 0.045(6) 0.042(5) -0.002(4) -0.011(4) -0.014(5)
C18 0.083(8) 0.084(9) 0.059(7) -0.019(6) 0.001(6) -0.033(7)
C19 0.086(8) 0.069(8) 0.076(7) -0.028(6) -0.008(7) -0.027(7)
C20 0.057(6) 0.050(6) 0.061(6) -0.008(5) -0.015(5) -0.011(5)
C21 0.075(8) 0.077(8) 0.063(7) -0.020(6) 0.006(6) -0.024(7)
C22 0.063(7) 0.065(7) 0.071(7) -0.021(6) -0.000(6) -0.019(6)
C23 0.066(8) 0.058(8) 0.091(9) -0.018(6) -0.019(7) -0.014(7)
C24 0.09(2) 0.066(16) 0.11(2) 0.015(14) -0.035(16) -0.043(16)
C25 0.11(2) 0.08(2) 0.070(17) -0.014(15) -0.029(16) -0.039(19)
C26 0.056(17) 0.07(2) 0.12(3) -0.013(18) -0.025(18) -0.007(15)
C27 0.12(3) 0.11(3) 0.11(3) -0.03(2) 0.00(2) -0.04(3)
C28 0.12(3) 0.07(2) 0.11(3) -0.003(19) -0.02(2) -0.04(2)
C29 0.09(2) 0.09(2) 0.12(2) -0.038(18) -0.028(18) -0.001(18)
C101 0.085(8) 0.068(7) 0.047(6) -0.019(5) -0.015(6) -0.015(6)
C102 0.075(7) 0.051(6) 0.045(5) -0.013(5) -0.013(5) -0.010(6)
C103 0.068(7) 0.059(7) 0.048(6) -0.011(5) -0.013(5) -0.015(6)
C104 0.067(7) 0.061(7) 0.047(6) -0.006(5) -0.011(5) -0.013(6)
C105 0.154(14) 0.09(1) 0.053(7) -0.005(7) -0.022(8) -0.04(1)
C106 0.19(2) 0.108(13) 0.120(13) -0.021(11) -0.046(13) 0.013(14)
C107 0.073(9) 0.114(11) 0.083(9) -0.027(8) -0.011(7) -0.003(8)
C108 0.122(14) 0.150(16) 0.107(12) -0.048(11) -0.04(1) 0.055(12)
N1 0.048(5) 0.048(5) 0.048(4) 0.000(4) -0.015(4) -0.015(4)
N2 0.045(5) 0.047(5) 0.045(4) -0.008(4) -0.012(4) -0.008(4)
N3 0.046(5) 0.056(5) 0.047(5) -0.007(4) -0.014(4) -0.016(4)
N4 0.047(5) 0.056(5) 0.051(5) -0.014(4) -0.012(4) -0.008(4)
N5 0.054(5) 0.053(5) 0.041(4) -0.005(4) -0.010(4) -0.016(4)
N101 0.078(6) 0.067(6) 0.054(5) -0.019(4) -0.015(5) -0.014(5)
N102 0.065(5) 0.069(6) 0.042(4) -0.016(4) -0.013(4) -0.017(5)
O1 0.072(6) 0.069(5) 0.128(7) -0.011(5) -0.025(5) -0.021(5)
O2 0.115(8) 0.136(9) 0.107(8) -0.022(7) -0.008(6) -0.060(7)
O3 0.064(4) 0.081(5) 0.045(4) -0.015(3) -0.012(3) -0.024(4)
O101 0.113(7) 0.109(7) 0.056(5) -0.034(4) -0.011(4) -0.041(5)
O102 0.082(5) 0.079(5) 0.054(4) -0.019(4) -0.004(4) -0.029(4)
O103 0.087(6) 0.091(6) 0.055(4) -0.025(4) -0.011(4) -0.030(5)

loop_
_atom_type_symbol
_atom_type_scat_dispersion_real
_atom_type_scat_dispersion_imag
_atom_type_scat_Cromer_Mann_a1
_atom_type_scat_Cromer_Mann_b1
_atom_type_scat_Cromer_Mann_a2
_atom_type_scat_Cromer_Mann_b2
_atom_type_scat_Cromer_Mann_a3
_atom_type_scat_Cromer_Mann_b3
_atom_type_scat_Cromer_Mann_a4
_atom_type_scat_Cromer_Mann_b4
_atom_type_scat_Cromer_Mann_c
_atom_type_scat_source
'C   ' 0.0033 0.0016 2.3100 20.8439 1.0200 10.2075 1.5886 0.5687 0.8650 51.6512 0.2156 International_Tables_Vol_IV_Table_2.2B
'H   ' 0.0000 0.0000 0.4930 10.5109 0.3229 26.1257 0.1402 3.1424 0.0408 57.7998 0.0030 International_Tables_Vol_IV_Table_2.2B
'N   ' 0.0061 0.0033 12.2126 0.0057 3.1322 9.8933 2.0125 28.9975 1.1663 0.5826 -11.5290 International_Tables_Vol_IV_Table_2.2B
'O   ' 0.0106 0.0060 3.0485 13.2771 2.2868 5.7011 1.5463 0.3239 0.8670 32.9089 0.2508 International_Tables_Vol_IV_Table_2.2B

loop_
_geom_angle_atom_site_label_1
_geom_angle_atom_site_label_2
_geom_angle_atom_site_label_3
_geom_angle
_geom_angle_publ_flag
O1 C1 H11 110.595 no
O1 C1 H12 111.171 no
H11 C1 H12 108.974 no
O1 C1 H13 110.256 no
H11 C1 H13 107.607 no
H12 C1 H13 108.133 no
C3 C2 O1 112.9(13) yes
C3 C2 O2 124.9(12) yes
O1 C2 O2 122.2(11) yes
C2 C3 C4 123.6(12) yes
C2 C3 H31 117.497 no
C4 C3 H31 118.930 no
C3 C4 C5 127.2(11) yes
C3 C4 H41 116.264 no
C5 C4 H41 116.583 no
C4 C5 C6 120.1(10) yes
C4 C5 C10 123.6(10) yes
C6 C5 C10 116.3(9) yes
C5 C6 C7 123.2(10) yes
C5 C6 H61 118.347 no
C7 C6 H61 118.488 no
C6 C7 C8 119.4(9) yes
C6 C7 H71 120.327 no
C8 C7 H71 120.222 no
C7 C8 C9 118.3(9) yes
C7 C8 N1 125.9(8) yes
C9 C8 N1 115.8(8) yes
C8 C9 C10 119.9(9) yes
C8 C9 H91 119.475 no
C10 C9 H91 120.614 no
C5 C10 C9 122.8(9) yes
C5 C10 H101 118.806 no
C9 C10 H101 118.361 no
N1 C11 N2 115.2(8) yes
N1 C11 N3 119.1(8) yes
N2 C11 N3 125.5(8) yes
N3 C12 N4 126.6(9) yes
N3 C12 O3 114.4(8) yes
N4 C12 O3 118.8(8) yes
C14 C13 C15 113.6(10) yes
C14 C13 O3 104.9(8) yes
C15 C13 O3 109.6(9) yes
C14 C13 H131 110.267 no
C15 C13 H131 104.836 no
O3 C13 H131 113.815 no
C13 C14 H141 110.551 no
C13 C14 H142 110.116 no
H141 C14 H142 109.392 no
C13 C14 H143 109.491 no
H141 C14 H143 109.106 no
H142 C14 H143 108.141 no
C13 C15 H150 110.205 no
C13 C15 H151 109.731 no
H150 C15 H151 109.483 no
C13 C15 H152 109.843 no
H150 C15 H152 108.791 no
H151 C15 H152 108.761 no
N2 C16 N4 125.8(8) yes
N2 C16 N5 115.4(8) yes
N4 C16 N5 118.7(8) yes
C18 C17 C22 117.6(8) yes
C18 C17 N5 126.3(8) yes
C22 C17 N5 116.1(8) yes
C17 C18 C19 119.1(9) yes
C17 C18 H181 120.004 no
C19 C18 H181 120.937 no
C18 C19 C20 123.8(10) yes
C18 C19 H191 118.046 no
C20 C19 H191 118.115 no
C19 C20 C21 115.3(9) yes
C19 C20 C23 122.7(9) yes
C21 C20 C23 121.9(9) yes
C20 C21 C22 123.0(9) yes
C20 C21 H211 117.865 no
C22 C21 H211 119.173 no
C17 C22 C21 121.1(9) yes
C17 C22 H221 119.408 no
C21 C22 H221 119.477 no
C20 C23 C24 107.8(11) yes
C20 C23 C25 114.6(12) yes
C24 C23 C25 107.3(20) yes
C20 C23 C26 111.9(15) yes
C24 C23 C26 106.6(18) yes
C25 C23 C26 108.3(21) yes
C20 C23 C27 118.2(17) yes
C24 C23 C27 66.6(22) yes
C25 C23 C27 126.0(19) yes
C26 C23 C27 40.5(17) yes
C20 C23 C28 113.0(15) yes
C24 C23 C28 66.9(20) yes
C25 C23 C28 43.3(16) yes
C26 C23 C28 134.4(19) yes
C27 C23 C28 118.4(22) yes
C20 C23 C29 108.8(13) yes
C24 C23 C29 143.4(14) yes
C25 C23 C29 56.6(17) yes
C26 C23 C29 58.4(18) yes
C27 C23 C29 95.3(22) yes
C28 C23 C29 98.8(21) yes
C23 C24 C27 52.5(15) yes
C23 C24 C28 49.3(15) yes
C27 C24 C28 93.0(23) yes
C23 C24 H240 111.537 no
C27 C24 H240 86.810 no
C28 C24 H240 90.257 no
C23 C24 H241 109.767 no
C27 C24 H241 161.104 no
C28 C24 H241 75.773 no
H240 C24 H241 108.077 no
C23 C24 H242 110.431 no
C27 C24 H242 77.421 no
C28 C24 H242 156.923 no
H240 C24 H242 109.838 no
H241 C24 H242 107.058 no
C23 C25 C28 60.8(24) yes
C23 C25 C29 65.7(18) yes
C28 C25 C29 124.6(36) yes
C23 C25 H250 109.957 no
C28 C25 H250 91.665 no
C29 C25 H250 93.335 no
C23 C25 H251 110.495 no
C28 C25 H251 158.275 no
C29 C25 H251 57.527 no
H250 C25 H251 110.019 no
C23 C25 H252 109.520 no
C28 C25 H252 60.953 no
C29 C25 H252 158.277 no
H250 C25 H252 107.878 no
H251 C25 H252 108.921 no
C23 C25 H281 101.474 no
C28 C25 H281 58.173 no
C29 C25 H281 150.518 no
H250 C25 H281 116.147 no
H251 C25 H281 108.430 no
H252 C25 H281 9.444 no
C23 C26 C27 70.8(32) yes
C23 C26 C29 67.0(20) yes
C27 C26 C29 130.0(45) yes
C23 C26 H260 111.954 no
C27 C26 H260 80.101 no
C29 C26 H260 91.618 no
C23 C26 H261 111.402 no
C27 C26 H261 166.807 no
C29 C26 H261 59.998 no
H260 C26 H261 109.934 no
C23 C26 H262 109.251 no
C27 C26 H262 60.942 no
C29 C26 H262 160.441 no
H260 C26 H262 107.146 no
H261 C26 H262 106.935 no
C23 C26 H271 121.401 no
C27 C26 H271 63.780 no
C29 C26 H271 165.801 no
H260 C26 H271 94.931 no
H261 C26 H271 105.858 no
H262 C26 H271 14.013 no
C23 C27 C24 60.9(19) yes
C23 C27 C26 68.7(30) yes
C24 C27 C26 128.7(42) yes
C23 C27 H262 107.636 no
C24 C27 H262 143.758 no
C26 C27 H262 60.550 no
C23 C27 H270 111.395 no
C24 C27 H270 92.649 no
C26 C27 H270 97.241 no
H262 C27 H270 122.541 no
C23 C27 H271 110.639 no
C24 C27 H271 158.741 no
C26 C27 H271 51.849 no
H262 C27 H271 15.512 no
H270 C27 H271 108.543 no
C23 C27 H272 110.650 no
C24 C27 H272 62.522 no
C26 C27 H272 152.450 no
H262 C27 H272 95.466 no
H270 C27 H272 107.840 no
H271 C27 H272 107.644 no
C23 C28 C24 63.8(20) yes
C23 C28 C25 75.9(31) yes
C24 C28 C25 134.1(41) yes
C23 C28 H252 118.229 no
C24 C28 H252 165.125 no
C25 C28 H252 56.772 no
C23 C28 H280 111.304 no
C24 C28 H280 89.538 no
C25 C28 H280 85.336 no
H252 C28 H280 102.501 no
C23 C28 H281 110.743 no
C24 C28 H281 159.449 no
C25 C28 H281 55.612 no
H252 C28 H281 8.775 no
H280 C28 H281 110.443 no
C23 C28 H282 108.954 no
C24 C28 H282 59.984 no
C25 C28 H282 161.947 no
H252 C28 H282 107.302 no
H280 C28 H282 108.008 no
H281 C28 H282 107.252 no
C23 C29 C25 57.6(15) yes
C23 C29 C26 54.5(16) yes
C25 C29 C26 105.8(25) yes
C23 C29 H251 90.127 no
C25 C29 H251 40.648 no
C26 C29 H251 144.188 no
C23 C29 H290 111.058 no
C25 C29 H290 87.301 no
C26 C29 H290 91.032 no
H251 C29 H290 97.611 no
C23 C29 H291 111.410 no
C25 C29 H291 71.259 no
C26 C29 H291 159.714 no
H251 C29 H291 30.957 no
H290 C29 H291 108.632 no
C23 C29 H292 110.053 no
C25 C29 H292 164.025 no
C26 C29 H292 69.180 no
H251 C29 H292 138.304 no
H290 C29 H292 107.623 no
H291 C29 H292 107.934 no
C104 C101 N101 117.5(9) yes
C104 C101 O101 121.5(10) yes
N101 C101 O101 121.0(9) yes
N101 C102 N102 117.0(9) yes
N101 C102 O102 121.7(9) yes
N102 C102 O102 120.9(9) yes
C104 C103 N102 117.6(9) yes
C104 C103 O103 121.7(9) yes
N102 C103 O103 120.7(9) yes
C101 C104 C103 115.3(8) yes
C101 C104 C105 108.8(10) yes
C103 C104 C105 107.2(9) yes
C101 C104 C107 108.0(10) yes
C103 C104 C107 106.7(9) yes
C105 C104 C107 111.0(11) yes
C104 C105 C106 115.6(12) yes
C104 C105 H1051 108.286 no
C106 C105 H1051 108.352 no
C104 C105 H1052 108.174 no
C106 C105 H1052 108.714 no
H1051 C105 H1052 107.378 no
C105 C106 H1061 112.443 no
C105 C106 H1062 112.101 no
H1061 C106 H1062 107.234 no
C105 C106 H1063 111.384 no
H1061 C106 H1063 106.245 no
H1062 C106 H1063 107.078 no
C104 C107 C108 115.5(11) yes
C104 C107 H1071 107.992 no
C108 C107 H1071 107.735 no
C104 C107 H1072 108.685 no
C108 C107 H1072 109.300 no
H1071 C107 H1072 107.318 no
C107 C108 H1081 112.838 no
C107 C108 H1082 111.572 no
H1081 C108 H1082 108.785 no
C107 C108 H1083 109.742 no
H1081 C108 H1083 107.083 no
H1082 C108 H1083 106.531 no
C8 N1 C11 130.5(8) yes
C11 N2 C16 114.5(8) yes
C11 N3 C12 114.1(7) yes
C12 N4 C16 113.0(7) yes
C16 N5 C17 130.1(8) yes
C101 N101 C102 126.6(9) yes
C101 N101 H1011 116.853 no
C102 N101 H1011 116.589 no
C102 N102 C103 126.0(9) yes
C102 N102 H1021 117.008 no
C103 N102 H1021 117.004 no
C1 O1 C2 117.2(11) yes
C12 O3 C13 119.2(7) yes
C25 H251 C29 81.825 no
C25 H251 H291 131.553 no
C29 H251 H291 50.739 no
C25 H252 C28 62.274 no
C25 H252 H281 69.476 no
C28 H252 H281 63.708 no
C26 H261 H292 127.291 no
C26 H262 C27 58.507 no
C26 H262 H271 50.361 no
C27 H262 H271 75.996 no
C26 H271 C27 64.371 no
C26 H271 H262 115.627 no
C27 H271 H262 88.492 no
C25 H281 C28 66.215 no
C25 H281 H252 101.081 no
C28 H281 H252 107.516 no
C29 H291 H251 98.305 no
C29 H292 H261 103.434 no

loop_
_geom_bond_atom_site_label_1
_geom_bond_atom_site_label_2
_geom_bond_distance
_geom_bond_publ_flag
C1 O1 1.409(14) yes
C1 H11 1.007 no
C1 H12 1.000 no
C1 H13 1.017 no
C2 C3 1.432(16) yes
C2 O1 1.304(15) yes
C2 O2 1.217(15) yes
C3 C4 1.307(15) yes
C3 H31 1.016 no
C4 C5 1.462(14) yes
C4 H41 1.009 no
C5 C6 1.377(14) yes
C5 C10 1.334(14) yes
C6 C7 1.355(13) yes
C6 H61 1.007 no
C7 C8 1.377(13) yes
C7 H71 1.009 no
C8 C9 1.370(12) yes
C8 N1 1.411(11) yes
C9 C10 1.380(13) yes
C9 H91 1.008 no
C10 H101 1.015 no
C11 N1 1.355(11) yes
C11 N2 1.303(11) yes
C11 N3 1.313(11) yes
C12 N3 1.312(11) yes
C12 N4 1.328(11) yes
C12 O3 1.31(1) yes
C13 C14 1.501(15) yes
C13 C15 1.487(16) yes
C13 O3 1.461(11) yes
C13 H131 1.008 no
C14 H141 0.994 no
C14 H142 1.007 no
C14 H143 1.010 no
C15 H150 1.000 no
C15 H151 1.000 no
C15 H152 1.009 no
C16 N2 1.335(11) yes
C16 N4 1.311(11) yes
C16 N5 1.362(11) yes
C17 C18 1.397(13) yes
C17 C22 1.365(13) yes
C17 N5 1.40(1) yes
C18 C19 1.374(14) yes
C18 H181 1.008 no
C19 C20 1.372(14) yes
C19 H191 1.011 no
C20 C21 1.363(14) yes
C20 C23 1.496(14) yes
C21 C22 1.371(14) yes
C21 H211 1.011 no
C22 H221 1.009 no
C23 C24 1.62(3) yes
C23 C25 1.52(3) yes
C23 C26 1.45(3) yes
C23 C27 1.47(4) yes
C23 C28 1.37(4) yes
C23 C29 1.64(3) yes
C24 C27 1.70(5) yes
C24 C28 1.66(5) yes
C24 H240 0.991 no
C24 H241 1.026 no
C24 H242 1.004 no
C25 C28 1.08(4) yes
C25 C29 1.50(4) yes
C25 H250 1.003 no
C25 H251 0.990 no
C25 H252 1.017 no
C25 H281 0.970 no
C26 C27 1.01(4) yes
C26 C29 1.52(5) yes
C26 H260 0.996 no
C26 H261 0.999 no
C26 H262 1.034 no
C26 H271 0.883 no
C27 H262 1.038 no
C27 H270 1.005 no
C27 H271 1.007 no
C27 H272 1.016 no
C28 H252 1.063 no
C28 H280 0.989 no
C28 H281 0.999 no
C28 H282 1.029 no
C29 H251 1.282 no
C29 H290 1.007 no
C29 H291 1.003 no
C29 H292 1.016 no
C101 C104 1.490(14) yes
C101 N101 1.370(13) yes
C101 O101 1.194(11) yes
C102 N101 1.355(12) yes
C102 N102 1.362(12) yes
C102 O102 1.217(11) yes
C103 C104 1.524(13) yes
C103 N102 1.358(12) yes
C103 O103 1.194(11) yes
C104 C105 1.530(17) yes
C104 C107 1.547(17) yes
C105 C106 1.51(2) yes
C105 H1051 1.012 no
C105 H1052 1.015 no
C106 H1061 1.020 no
C106 H1062 1.009 no
C106 H1063 1.022 no
C107 C108 1.46(2) yes
C107 H1071 1.019 no
C107 H1072 1.008 no
C108 H1081 1.001 no
C108 H1082 1.008 no
C108 H1083 1.030 no
N101 H1011 1.010 no
N102 H1021 1.011 no
H251 H291 0.667 no
H252 H281 0.170 no
H261 H292 0.665 no
H262 H271 0.278 no
